data_2105575
loop_
_publ_author_name
'Valente, E. J.'
'Martin, S. B.'
'Sullivan, L. D.'

_publ_section_title
;
 Pseudoacids. II. 2-Acylbenzoic Acid Derivatives
;
_journal_issue 3
_journal_name_full 'Acta Crystallographica Section B'
_journal_page_first 264
_journal_page_last 276
_journal_paper_doi 10.1107/S0108768197012020
_journal_volume 54
_journal_year 1998
_chemical_formula_sum 'C12 H13 N O3'
_chemical_formula_weight 219.23
_chemical_name_systematic
;
 3-(N-morpholino)-1(3H)-isobenzofuranone
;
_space_group_IT_number 2
_symmetry_cell_setting triclinic
_symmetry_space_group_name_Hall '-P 1'
_symmetry_space_group_name_H-M 'P -1'
_audit_creation_method SHELXL
_cell_angle_alpha 105.91(6)
_cell_angle_beta 99.85(6)
_cell_angle_gamma 97.57(5)
_cell_formula_units_Z 4
_cell_length_a 6.172(4)
_cell_length_b 11.163(7)
_cell_length_c 17.332(15)
_cell_measurement_reflns_used 40
_cell_measurement_temperature 293(2)
_cell_measurement_theta_max 20.0
_cell_measurement_theta_min 12.5
_cell_volume 1111.2(15)
_computing_cell_refinement 'P3 (Siemens Analytical Xray Inst. Inc.)'
_computing_data_collection 'P3 (Siemens Analytical Xray Inst. Inc.)'
_computing_data_reduction 'XDISK (Siemens Analytical Xray Inst. Inc.)'
_computing_molecular_graphics 'XP (Siemens Analytical Xray Inst. Inc.)'
_computing_publication_material 'SHELXL-93 (Sheldrick, 1993)'
_computing_structure_refinement 'SHELXL-93 (Sheldrick, 1993)'
_computing_structure_solution 'SHELXS-86 (Sheldrick, 1990)'
_diffrn_ambient_temperature 293(2)
_diffrn_measurement_device 'scintillation counter, PH analysis'
_diffrn_measurement_method \w
_diffrn_radiation_monochromator graphite
_diffrn_radiation_source 'normal-focus sealed tube'
_diffrn_radiation_type MoK\a
_diffrn_radiation_wavelength 0.71073
_diffrn_reflns_av_R_equivalents 0.0274
_diffrn_reflns_av_sigmaI/netI 0.0598
_diffrn_reflns_limit_h_max 8
_diffrn_reflns_limit_h_min 0
_diffrn_reflns_limit_k_max 14
_diffrn_reflns_limit_k_min -14
_diffrn_reflns_limit_l_max 22
_diffrn_reflns_limit_l_min -22
_diffrn_reflns_number 5784
_diffrn_reflns_theta_max 27.52
_diffrn_reflns_theta_min 1.93
_diffrn_standards_decay_% -2.(2)
_diffrn_standards_interval_count 97
_diffrn_standards_interval_time 90
_diffrn_standards_number 3
_exptl_absorpt_coefficient_mu 0.095
_exptl_absorpt_correction_type none
_exptl_crystal_colour colorless
_exptl_crystal_density_diffrn 1.311
_exptl_crystal_density_meas ?
_exptl_crystal_description rhomb
_exptl_crystal_F_000 464
_exptl_crystal_size_max 0.40
_exptl_crystal_size_mid 0.20
_exptl_crystal_size_min 0.10
_refine_diff_density_max 0.227
_refine_diff_density_min -0.225
_refine_ls_extinction_coef 0.021(2)
_refine_ls_extinction_method SHELXL
_refine_ls_goodness_of_fit_all 0.830
_refine_ls_goodness_of_fit_obs 1.127
_refine_ls_hydrogen_treatment 'H atoms fixed, calculated'
_refine_ls_matrix_type full
_refine_ls_number_parameters 290
_refine_ls_number_reflns 5092
_refine_ls_number_restraints 0
_refine_ls_restrained_S_all 0.830
_refine_ls_restrained_S_obs 1.127
_refine_ls_R_factor_all 0.0972
_refine_ls_R_factor_obs 0.0481
_refine_ls_shift/esd_max 0.000
_refine_ls_shift/esd_mean 0.000
_refine_ls_structure_factor_coef Fsqd
_refine_ls_weighting_details 'w = 1/[\s^2^(Fo^2^)+(0.0740P)^2^+0.0000P] where P=(Fo^2^+2Fc^2^)/3'
_refine_ls_weighting_scheme calc
_refine_ls_wR_factor_all 0.1337
_refine_ls_wR_factor_obs 0.1175
_reflns_number_observed 2282
_reflns_number_total 5092
_reflns_observed_criterion >2sigma(I)
_cod_data_source_file fr0002.cif
_cod_data_source_block 5
_cod_depositor_comments
;
The following automatic conversions were performed:

'_symmetry_cell_setting' value 'Triclinic' changed to 'triclinic'
according to /home/saulius/struct/CIF-dictionaries/cif_core.dic
dictionary named 'cif_core.dic' version 2.4.2 from 2011-04-26.

Automatic conversion script
Id: cif_fix_values 1891 2012-01-12 08:04:46Z andrius 

The following automatic conversions were performed:

'_exptl_crystal_density_meas' value 'not measured' was changed to '?'
- the value is perceived as not measured.

Automatic conversion script
Id: cif_fix_values 3008 2015-01-20 13:52:24Z robertas 

The following automatic conversions were performed:

'_refine_ls_weighting_scheme' value 'w =
1/[\s^2^(Fo^2^)+(0.0740P)^2^+0.0000P] where P=(Fo^2^+2Fc^2^)/3' was
changed to 'calc'. New tag '_refine_ls_weighting_details' was
created. The value of the new tag was set to 'w =
1/[\s^2^(Fo^2^)+(0.0740P)^2^+0.0000P] where P=(Fo^2^+2Fc^2^)/3'.

Automatic conversion script
Id: cif_fix_values 3143 2015-03-26 13:38:13Z robertas 
;
_cod_original_cell_volume 1111.2(13)
_cod_database_code 2105575

loop_
_symmetry_equiv_pos_as_xyz
'x, y, z'
'-x, -y, -z'

loop_
_atom_site_aniso_label
_atom_site_aniso_U_11
_atom_site_aniso_U_22
_atom_site_aniso_U_33
_atom_site_aniso_U_12
_atom_site_aniso_U_13
_atom_site_aniso_U_23
O1A 0.0616(10) 0.0749(11) 0.0720(11) 0.0088(9) 0.0272(9) 0.0265(9)
O2A 0.0564(9) 0.0574(9) 0.0467(8) 0.0018(8) 0.0083(7) 0.0139(7)
O3A 0.0674(10) 0.0481(9) 0.0633(10) 0.0032(8) 0.0162(8) 0.0028(7)
N1A 0.0385(9) 0.0414(10) 0.0519(10) 0.0037(8) -0.0007(8) 0.0091(8)
C1A 0.0515(14) 0.0467(13) 0.0611(14) 0.0140(11) 0.0115(12) 0.0193(11)
C3A 0.0418(11) 0.0445(12) 0.0547(13) 0.0100(10) 0.0100(10) 0.0162(10)
C3AA 0.0448(12) 0.0365(11) 0.0493(12) 0.0091(9) 0.0079(10) 0.0124(9)
C4A 0.0561(13) 0.0478(13) 0.0592(14) 0.0048(11) 0.0187(12) 0.0131(11)
C5A 0.084(2) 0.0567(14) 0.0514(14) 0.0115(13) 0.0189(13) 0.0137(11)
C6A 0.071(2) 0.0499(13) 0.0558(15) 0.0019(12) -0.0041(13) 0.0121(11)
C7A 0.0500(13) 0.0455(12) 0.0640(15) 0.0017(10) 0.0026(11) 0.0205(11)
C7AA 0.0484(12) 0.0393(11) 0.0485(12) 0.0104(10) 0.0092(10) 0.0178(9)
C8A 0.0548(14) 0.0599(15) 0.0564(14) 0.0050(12) -0.0032(11) 0.0078(11)
C9A 0.0554(14) 0.064(2) 0.065(2) -0.0039(13) 0.0002(12) 0.0032(12)
C10A 0.069(2) 0.0426(13) 0.068(2) 0.0067(12) 0.0046(13) 0.0126(11)
C11A 0.0489(13) 0.0456(12) 0.0722(15) 0.0066(11) 0.0026(11) 0.0163(11)
O1B 0.0562(10) 0.0676(11) 0.0775(11) -0.0005(9) 0.0064(9) 0.0230(9)
O2B 0.0542(9) 0.0528(9) 0.0528(9) 0.0029(7) 0.0149(7) 0.0131(7)
O3B 0.0686(10) 0.0576(9) 0.0500(9) 0.0149(8) 0.0199(8) 0.0253(7)
N1B 0.0471(10) 0.0434(9) 0.0492(10) 0.0111(8) 0.0209(8) 0.0162(8)
C1B 0.0520(14) 0.0425(12) 0.0626(14) 0.0122(11) 0.0132(12) 0.0207(10)
C3B 0.0460(12) 0.0436(12) 0.0534(12) 0.0110(10) 0.0139(10) 0.0152(10)
C3AB 0.0479(12) 0.0395(11) 0.0549(13) 0.0086(10) 0.0160(10) 0.0214(10)
C4B 0.0557(14) 0.0592(14) 0.0590(14) 0.0032(12) 0.0051(12) 0.0228(11)
C5B 0.092(2) 0.070(2) 0.0505(14) 0.0112(15) 0.0138(14) 0.0269(12)
C6B 0.095(2) 0.069(2) 0.063(2) 0.020(2) 0.039(2) 0.0323(14)
C7B 0.0664(15) 0.0534(13) 0.070(2) 0.0125(12) 0.0307(13) 0.0282(12)
C7AB 0.0513(13) 0.0405(11) 0.0551(13) 0.0101(10) 0.0173(10) 0.0203(10)
C8B 0.0583(13) 0.0539(13) 0.0542(13) 0.0160(11) 0.0276(11) 0.0167(10)
C9B 0.0620(14) 0.0644(14) 0.0550(13) 0.0135(12) 0.0265(11) 0.0237(11)
C10B 0.0708(15) 0.0437(12) 0.0547(13) 0.0169(11) 0.0241(11) 0.0178(10)
C11B 0.0571(13) 0.0500(12) 0.0569(13) 0.0179(11) 0.0233(11) 0.0195(10)

loop_
_atom_site_label
_atom_site_fract_x
_atom_site_fract_y
_atom_site_fract_z
_atom_site_U_iso_or_equiv
_atom_site_thermal_displace_type
_atom_site_calc_flag
_atom_site_refinement_flags
_atom_site_occupancy
_atom_site_type_symbol
O1A 0.7628(3) 0.34313(15) 0.37245(9) 0.0674(5) Uani d . 1 O
O2A 0.4063(2) 0.25061(13) 0.35836(8) 0.0551(4) Uani d . 1 O
O3A 0.0086(3) -0.15695(14) 0.33348(9) 0.0630(4) Uani d . 1 O
N1A 0.1448(3) 0.11026(15) 0.39933(10) 0.0467(4) Uani d . 1 N
C1A 0.6082(4) 0.3201(2) 0.40383(14) 0.0521(5) Uani d . 1 C
C3A 0.2451(3) 0.2378(2) 0.41265(12) 0.0466(5) Uani d . 1 C
H3A 0.1265(3) 0.2850(2) 0.40149(12) 0.056 Uiso calc R 1 H
C3AA 0.3864(3) 0.3058(2) 0.49695(12) 0.0438(5) Uani d . 1 C
C4A 0.3305(4) 0.3246(2) 0.57235(13) 0.0547(6) Uani d . 1 C
H4A 0.1893(4) 0.2905(2) 0.57709(13) 0.066 Uiso calc R 1 H
C5A 0.4942(4) 0.3969(2) 0.64135(14) 0.0641(7) Uani d . 1 C
H5A 0.4611(4) 0.4116(2) 0.69314(14) 0.077 Uiso calc R 1 H
C6A 0.7051(4) 0.4473(2) 0.63449(15) 0.0628(6) Uani d . 1 C
H6A 0.8103(4) 0.4956(2) 0.68162(15) 0.075 Uiso calc R 1 H
C7A 0.7611(4) 0.4270(2) 0.55924(14) 0.0543(6) Uani d . 1 C
H7A 0.9027(4) 0.4600(2) 0.55438(14) 0.065 Uiso calc R 1 H
C7AA 0.5978(3) 0.3551(2) 0.49076(12) 0.0444(5) Uani d . 1 C
C8A -0.0193(4) 0.0523(2) 0.32153(14) 0.0616(6) Uani d . 1 C
H8AA 0.0560(4) 0.0400(2) 0.27598(14) 0.074 Uiso calc R 1 H
H8AB -0.1253(4) 0.1075(2) 0.31479(14) 0.074 Uiso calc R 1 H
C9A -0.1410(4) -0.0741(2) 0.3223(2) 0.0681(7) Uani d . 1 C
H9AA -0.2220(4) -0.0603(2) 0.3662(2) 0.082 Uiso calc R 1 H
H9AB -0.2493(4) -0.1133(2) 0.2707(2) 0.082 Uiso calc R 1 H
C10A 0.1702(4) -0.0999(2) 0.40779(14) 0.0626(6) Uani d . 1 C
H10A 0.2740(4) -0.1564(2) 0.41410(14) 0.075 Uiso calc R 1 H
H10B 0.0958(4) -0.0876(2) 0.45357(14) 0.075 Uiso calc R 1 H
C11A 0.2982(4) 0.0253(2) 0.41023(14) 0.0574(6) Uani d . 1 C
H11A 0.4041(4) 0.0624(2) 0.46256(14) 0.069 Uiso calc R 1 H
H11B 0.3816(4) 0.0131(2) 0.36696(14) 0.069 Uiso calc R 1 H
O1B 0.8788(3) 0.9692(2) 0.11150(10) 0.0691(5) Uani d . 1 O
O2B 0.5334(2) 0.89174(13) 0.12089(8) 0.0542(4) Uani d . 1 O
O3B 0.2020(3) 0.52142(13) 0.16648(8) 0.0557(4) Uani d . 1 O
N1B 0.2397(3) 0.70642(15) 0.08345(9) 0.0446(4) Uani d . 1 N
C1B 0.6911(4) 0.9119(2) 0.07713(14) 0.0510(5) Uani d . 1 C
C3B 0.3185(3) 0.8185(2) 0.06432(12) 0.0469(5) Uani d . 1 C
H3B 0.2053(3) 0.8725(2) 0.06856(12) 0.056 Uiso calc R 1 H
C3AB 0.3731(3) 0.7962(2) -0.01927(13) 0.0453(5) Uani d . 1 C
C4B 0.2406(4) 0.7331(2) -0.09616(14) 0.0586(6) Uani d . 1 C
H4B 0.0931(4) 0.6940(2) -0.10277(14) 0.070 Uiso calc R 1 H
C5B 0.3365(5) 0.7303(2) -0.16318(15) 0.0699(7) Uani d . 1 C
H5B 0.2517(5) 0.6880(2) -0.21583(15) 0.084 Uiso calc R 1 H
C6B 0.5557(5) 0.7891(2) -0.1535(2) 0.0703(7) Uani d . 1 C
H6B 0.6143(5) 0.7864(2) -0.1998(2) 0.084 Uiso calc R 1 H
C7B 0.6880(4) 0.8512(2) -0.07719(15) 0.0592(6) Uani d . 1 C
H7B 0.8358(4) 0.8898(2) -0.07056(15) 0.071 Uiso calc R 1 H
C7AB 0.5918(3) 0.8537(2) -0.01036(13) 0.0469(5) Uani d . 1 C
C8B 0.1608(4) 0.7311(2) 0.16049(13) 0.0530(5) Uani d . 1 C
H8BA 0.0537(4) 0.7874(2) 0.16062(13) 0.064 Uiso calc R 1 H
H8BB 0.2859(4) 0.7718(2) 0.20671(13) 0.064 Uiso calc R 1 H
C9B 0.0527(4) 0.6080(2) 0.16826(14) 0.0574(6) Uani d . 1 C
H9BA 0.0021(4) 0.6239(2) 0.21950(14) 0.069 Uiso calc R 1 H
H9BB -0.0774(4) 0.5704(2) 0.12357(14) 0.069 Uiso calc R 1 H
C10B 0.2804(4) 0.4972(2) 0.09235(13) 0.0539(6) Uani d . 1 C
H10C 0.1554(4) 0.4559(2) 0.04620(13) 0.065 Uiso calc R 1 H
H10D 0.3860(4) 0.4402(2) 0.09298(13) 0.065 Uiso calc R 1 H
C11B 0.3923(4) 0.6179(2) 0.08145(13) 0.0518(5) Uani d . 1 C
H11C 0.5250(4) 0.6558(2) 0.12498(13) 0.062 Uiso calc R 1 H
H11D 0.4384(4) 0.5990(2) 0.02933(13) 0.062 Uiso calc R 1 H

loop_
_atom_type_symbol
_atom_type_description
_atom_type_scat_dispersion_real
_atom_type_scat_dispersion_imag
_atom_type_scat_source
C C 0.0033 0.0016 'International Tables Vol C Tables 4.2.6.8 and 6.1.1.4'
H H 0.0000 0.0000 'International Tables Vol C Tables 4.2.6.8 and 6.1.1.4'
N N 0.0061 0.0033 'International Tables Vol C Tables 4.2.6.8 and 6.1.1.4'
O O 0.0106 0.0060 'International Tables Vol C Tables 4.2.6.8 and 6.1.1.4'

loop_
_geom_angle_atom_site_label_1
_geom_angle_atom_site_label_2
_geom_angle_atom_site_label_3
_geom_angle
C1A O2A C3A 110.6(2)
C10A O3A C9A 109.9(2)
C3A N1A C11A 115.7(2)
C3A N1A C8A 114.7(2)
C11A N1A C8A 109.6(2)
O1A C1A O2A 121.8(2)
O1A C1A C7AA 129.5(2)
O2A C1A C7AA 108.6(2)
N1A C3A O2A 112.8(2)
N1A C3A C3AA 115.8(2)
O2A C3A C3AA 102.4(2)
C4A C3AA C7AA 120.8(2)
C4A C3AA C3A 129.5(2)
C7AA C3AA C3A 109.6(2)
C3AA C4A C5A 117.3(2)
C6A C5A C4A 121.5(2)
C7A C6A C5A 121.1(2)
C6A C7A C7AA 117.3(2)
C3AA C7AA C7A 122.0(2)
C3AA C7AA C1A 108.6(2)
C7A C7AA C1A 129.3(2)
N1A C8A C9A 108.8(2)
O3A C9A C8A 111.8(2)
O3A C10A C11A 112.2(2)
N1A C11A C10A 109.9(2)
C1B O2B C3B 110.3(2)
C9B O3B C10B 110.4(2)
C3B N1B C11B 115.2(2)
C3B N1B C8B 113.8(2)
C11B N1B C8B 110.0(2)
O1B C1B O2B 121.0(2)
O1B C1B C7AB 130.3(2)
O2B C1B C7AB 108.7(2)
N1B C3B O2B 112.2(2)
N1B C3B C3AB 115.0(2)
O2B C3B C3AB 103.0(2)
C4B C3AB C7AB 120.8(2)
C4B C3AB C3B 130.2(2)
C7AB C3AB C3B 109.1(2)
C3AB C4B C5B 117.2(2)
C6B C5B C4B 121.5(2)
C7B C6B C5B 121.4(2)
C6B C7B C7AB 117.0(2)
C3AB C7AB C7B 122.1(2)
C3AB C7AB C1B 108.8(2)
C7B C7AB C1B 129.0(2)
N1B C8B C9B 109.1(2)
O3B C9B C8B 111.8(2)
O3B C10B C11B 111.4(2)
N1B C11B C10B 110.2(2)

loop_
_geom_bond_atom_site_label_1
_geom_bond_atom_site_label_2
_geom_bond_distance
O1A C1A 1.210(3)
O2A C1A 1.360(3)
O2A C3A 1.501(3)
O3A C10A 1.415(3)
O3A C9A 1.417(3)
N1A C3A 1.415(3)
N1A C11A 1.451(3)
N1A C8A 1.464(3)
C1A C7AA 1.464(3)
C3A C3AA 1.501(3)
C3AA C4A 1.376(3)
C3AA C7AA 1.382(3)
C4A C5A 1.394(3)
C5A C6A 1.386(3)
C6A C7A 1.373(3)
C7A C7AA 1.387(3)
C8A C9A 1.513(3)
C10A C11A 1.498(3)
O1B C1B 1.211(3)
O2B C1B 1.364(3)
O2B C3B 1.490(3)
O3B C9B 1.418(3)
O3B C10B 1.419(3)
N1B C3B 1.427(3)
N1B C11B 1.450(2)
N1B C8B 1.467(3)
C1B C7AB 1.461(3)
C3B C3AB 1.505(3)
C3AB C4B 1.379(3)
C3AB C7AB 1.380(3)
C4B C5B 1.386(3)
C5B C6B 1.385(4)
C6B C7B 1.369(4)
C7B C7AB 1.384(3)
C8B C9B 1.498(3)
C10B C11B 1.506(3)

loop_
_geom_torsion_atom_site_label_1
_geom_torsion_atom_site_label_2
_geom_torsion_atom_site_label_3
_geom_torsion_atom_site_label_4
_geom_torsion
C3A O2A C1A O1A -179.4(2)
C3A O2A C1A C7AA 1.5(2)
C11A N1A C3A O2A 57.6(2)
C8A N1A C3A O2A -71.6(2)
C11A N1A C3A C3AA -60.0(2)
C8A N1A C3A C3AA 170.9(2)
C1A O2A C3A N1A -127.4(2)
C1A O2A C3A C3AA -2.2(2)
N1A C3A C3AA C4A -56.2(3)
O2A C3A C3AA C4A -179.4(2)
N1A C3A C3AA C7AA 125.3(2)
O2A C3A C3AA C7AA 2.1(2)
C7AA C3AA C4A C5A 1.1(3)
C3A C3AA C4A C5A -177.3(2)
C3AA C4A C5A C6A -0.3(3)
C4A C5A C6A C7A -0.5(3)
C5A C6A C7A C7AA 0.5(3)
C4A C3AA C7AA C7A -1.1(3)
C3A C3AA C7AA C7A 177.6(2)
C4A C3AA C7AA C1A 180.0(2)
C3A C3AA C7AA C1A -1.4(2)
C6A C7A C7AA C3AA 0.2(3)
C6A C7A C7AA C1A 179.0(2)
O1A C1A C7AA C3AA -179.1(2)
O2A C1A C7AA C3AA -0.1(2)
O1A C1A C7AA C7A 2.1(4)
O2A C1A C7AA C7A -178.9(2)
C3A N1A C8A C9A -170.2(2)
C11A N1A C8A C9A 57.7(2)
C10A O3A C9A C8A 57.9(2)
N1A C8A C9A O3A -58.5(3)
C9A O3A C10A C11A -57.3(2)
C3A N1A C11A C10A 170.8(2)
C8A N1A C11A C10A -57.5(2)
O3A C10A C11A N1A 57.8(3)
C3B O2B C1B O1B -179.6(2)
C3B O2B C1B C7AB -0.1(2)
C11B N1B C3B O2B -58.3(2)
C8B N1B C3B O2B 70.1(2)
C11B N1B C3B C3AB 59.0(2)
C8B N1B C3B C3AB -172.6(2)
C1B O2B C3B N1B 125.2(2)
C1B O2B C3B C3AB 1.0(2)
N1B C3B C3AB C4B 57.4(3)
O2B C3B C3AB C4B 179.8(2)
N1B C3B C3AB C7AB -124.0(2)
O2B C3B C3AB C7AB -1.6(2)
C7AB C3AB C4B C5B 0.0(3)
C3B C3AB C4B C5B 178.5(2)
C3AB C4B C5B C6B -0.4(3)
C4B C5B C6B C7B 0.9(4)
C5B C6B C7B C7AB -0.8(3)
C4B C3AB C7AB C7B 0.1(3)
C3B C3AB C7AB C7B -178.7(2)
C4B C3AB C7AB C1B -179.6(2)
C3B C3AB C7AB C1B 1.6(2)
C6B C7B C7AB C3AB 0.3(3)
C6B C7B C7AB C1B 180.0(2)
O1B C1B C7AB C3AB 178.5(2)
O2B C1B C7AB C3AB -0.9(2)
O1B C1B C7AB C7B -1.2(4)
O2B C1B C7AB C7B 179.4(2)
C3B N1B C8B C9B 172.0(2)
C11B N1B C8B C9B -57.0(2)
C10B O3B C9B C8B -58.4(2)
N1B C8B C9B O3B 58.2(2)
C9B O3B C10B C11B 57.1(2)
C3B N1B C11B C10B -173.1(2)
C8B N1B C11B C10B 56.7(2)
O3B C10B C11B N1B -56.9(2)
